data_7717831
loop_
_publ_author_name
'Kataoka, Yusuke'
'Tada, Nozomi'
'Masamori, Naoki'
'Yano, Natsumi'
'Moriyoshi, Chikako'
'Handa, Makoto'

_publ_section_title
;
 Paddlewheel-type and half-paddlewheel-type diruthenium(II,II) complexes
 with 1,8-naphthyridine-2-carboxylate
;
_journal_name_full 'Dalton Transactions'
_journal_paper_doi 10.1039/D4DT03321C
_journal_year 2025
_chemical_formula_moiety 'C16 H10 N2 O4 Ru, C H Cl3'
_chemical_formula_sum 'C17 H11 Cl3 N2 O4 Ru'
_chemical_formula_weight 514.70
_space_group_crystal_system trigonal
_space_group_IT_number 167
_space_group_name_Hall '-R 3 2"c'
_space_group_name_H-M_alt 'R -3 c :H'
_atom_sites_solution_hydrogens geom
_atom_sites_solution_primary dual
_audit_creation_date 2024-05-09
_audit_creation_method
;
Olex2 1.5
(compiled 2024.02.16 svn.r378c4104 for OlexSys, GUI svn.r6928)
;
_audit_update_record
;
2024-11-28 deposited with the CCDC.	2025-01-13 downloaded from the CCDC.
;
_cell_angle_alpha 90
_cell_angle_beta 90
_cell_angle_gamma 120
_cell_formula_units_Z 36
_cell_length_a 20.7336(3)
_cell_length_b 20.7336(3)
_cell_length_c 45.9883(12)
_cell_measurement_reflns_used 30834
_cell_measurement_temperature 100.15
_cell_measurement_theta_max 30.3720
_cell_measurement_theta_min 2.5460
_cell_volume 17120.9(6)
_computing_cell_refinement 'CrysAlisPro 1.171.39.43a (Rigaku OD, 2018)'
_computing_data_collection 'CrysAlisPro 1.171.39.43a (Rigaku OD, 2018)'
_computing_data_reduction 'CrysAlisPro 1.171.39.43a (Rigaku OD, 2018)'
_computing_molecular_graphics 'Olex2 1.5 (Dolomanov et al., 2009)'
_computing_publication_material 'Olex2 1.5 (Dolomanov et al., 2009)'
_computing_structure_refinement 'SHELXL 2019/2 (Sheldrick, 2015)'
_computing_structure_solution 'SHELXT 2014/5 (Sheldrick, 2014)'
_diffrn_ambient_temperature 100.15
_diffrn_detector 'CCD plate'
_diffrn_measured_fraction_theta_full 0.999
_diffrn_measured_fraction_theta_max 0.999
_diffrn_measurement_details
;
List of Runs (angles in degrees, time in seconds):

  # Type    Start    End  Width  t~exp~   \w     \q     \k     \f   Frames
#--------------------------------------------------------------------------
  1  \w     -7.00  21.00   0.25    1.84    --    5.00  21.00 -25.00  112
  2  \w    -48.00 -14.00   0.25    1.84    --  -15.00  21.00 -25.00  136
  3  \w    -40.00  10.00   0.25    1.84    --  -15.00  57.00  60.00  200
  4  \w    -52.00  71.00   0.25    1.84    --  -15.00  57.00-150.00  492
  5  \w    -26.00  -1.00   0.25    1.84    --  -15.00  57.00  30.00  100
;
_diffrn_measurement_device 'four-circle diffractometer'
_diffrn_measurement_device_type 'XtaLAB AFC11 (RINC): Kappa single'
_diffrn_measurement_method '\w scans'
_diffrn_orient_matrix_type 'CrysAlisPro convention (1999,Acta A55,543-557)'
_diffrn_orient_matrix_UB_11 -0.0393177000
_diffrn_orient_matrix_UB_12 -0.0186958000
_diffrn_orient_matrix_UB_13 0.0013794000
_diffrn_orient_matrix_UB_21 -0.0001047000
_diffrn_orient_matrix_UB_22 -0.0330096000
_diffrn_orient_matrix_UB_23 0.0040637000
_diffrn_orient_matrix_UB_31 0.0037245000
_diffrn_orient_matrix_UB_32 0.0108782000
_diffrn_orient_matrix_UB_33 0.0148350000
_diffrn_radiation_monochromator mirror
_diffrn_radiation_probe x-ray
_diffrn_radiation_type 'Mo K\a'
_diffrn_radiation_wavelength 0.71073
_diffrn_reflns_av_R_equivalents 0.0411
_diffrn_reflns_av_unetI/netI 0.0215
_diffrn_reflns_Laue_measured_fraction_full 0.999
_diffrn_reflns_Laue_measured_fraction_max 0.999
_diffrn_reflns_limit_h_max 26
_diffrn_reflns_limit_h_min -26
_diffrn_reflns_limit_k_max 26
_diffrn_reflns_limit_k_min -21
_diffrn_reflns_limit_l_max 59
_diffrn_reflns_limit_l_min -52
_diffrn_reflns_number 33423
_diffrn_reflns_point_group_measured_fraction_full 0.999
_diffrn_reflns_point_group_measured_fraction_max 0.999
_diffrn_reflns_theta_full 25.242
_diffrn_reflns_theta_max 27.481
_diffrn_reflns_theta_min 1.964
_diffrn_source 'Rotating-anode X-ray tube'
_diffrn_source_type 'Rigaku (Mo) X-ray Source'
_exptl_absorpt_coefficient_mu 1.271
_exptl_absorpt_correction_T_max 1.00000
_exptl_absorpt_correction_T_min 0.26739
_exptl_absorpt_correction_type multi-scan
_exptl_absorpt_process_details
;
CrysAlisPro 1.171.39.43a (Rigaku Oxford Diffraction, 2018)
Empirical absorption correction using spherical harmonics,
 implemented in SCALE3 ABSPACK scaling algorithm.
;
_exptl_crystal_colour black
_exptl_crystal_density_diffrn 1.797
_exptl_crystal_density_method 'not measured'
_exptl_crystal_description block
_exptl_crystal_F_000 9144
_exptl_crystal_size_max 0.650
_exptl_crystal_size_mid 0.511
_exptl_crystal_size_min 0.496
_refine_diff_density_max 1.523
_refine_diff_density_min -1.450
_refine_diff_density_rms 0.129
_refine_ls_extinction_method none
_refine_ls_goodness_of_fit_ref 1.077
_refine_ls_hydrogen_treatment constr
_refine_ls_matrix_type full
_refine_ls_number_parameters 244
_refine_ls_number_reflns 4378
_refine_ls_number_restraints 0
_refine_ls_restrained_S_all 1.077
_refine_ls_R_factor_all 0.0516
_refine_ls_R_factor_gt 0.0486
_refine_ls_shift/su_max 0.002
_refine_ls_shift/su_mean 0.000
_refine_ls_structure_factor_coef Fsqd
_refine_ls_weighting_details 'w=1/[\s^2^(Fo^2^)+(0.0606P)^2^+224.6776P] where P=(Fo^2^+2Fc^2^)/3'
_refine_ls_weighting_scheme calc
_refine_ls_wR_factor_gt 0.1305
_refine_ls_wR_factor_ref 0.1325
_reflns_Friedel_coverage 0.000
_reflns_number_gt 4060
_reflns_number_total 4378
_reflns_threshold_expression 'I > 2\s(I)'
_cod_data_source_file d4dt03321c2.cif
_cod_data_source_block Ru2(NPC)2(O2CPh)2
_cod_original_cell_volume 17120.9(7)
_cod_original_sg_symbol_H-M 'R -3 c'
_cod_database_code 7717831
_shelx_shelxl_version_number 2019/2
_shelx_space_group_comment
;
The symmetry employed for this shelxl refinement is uniquely defined
by the following loop, which should always be used as a source of
symmetry information in preference to the above space-group names.
They are only intended as comments.
;
_olex2_refinement_description
;
1. Fixed Uiso
 At 1.2 times of:
  All C(H) groups
2.a Ternary CH refined with riding coordinates:
 C17(H17)
2.b Aromatic/amide H refined with riding coordinates:
 C12(H12), C16(H16), C14(H14), C2(H2), C3(H3), C13(H13), C8(H8), C15(H15),
 C7(H7), C6(H6)
;
_smtbx_masks_void_probe_radius 1.2
_smtbx_masks_void_truncation_radius 1.2
_olex2_submission_special_instructions 'No special instructions were received'
_oxdiff_exptl_absorpt_empirical_details
;
Empirical correction (ABSPACK) includes:
- Absorption correction using spherical harmonics
- Frame scaling
;
_oxdiff_exptl_absorpt_empirical_full_max 1.868
_oxdiff_exptl_absorpt_empirical_full_min 0.670

loop_
_space_group_symop_operation_xyz
'x, y, z'
'-y, x-y, z'
'-x+y, -x, z'
'y, x, -z+1/2'
'x-y, -y, -z+1/2'
'-x, -x+y, -z+1/2'
'x+2/3, y+1/3, z+1/3'
'-y+2/3, x-y+1/3, z+1/3'
'-x+y+2/3, -x+1/3, z+1/3'
'y+2/3, x+1/3, -z+5/6'
'x-y+2/3, -y+1/3, -z+5/6'
'-x+2/3, -x+y+1/3, -z+5/6'
'x+1/3, y+2/3, z+2/3'
'-y+1/3, x-y+2/3, z+2/3'
'-x+y+1/3, -x+2/3, z+2/3'
'y+1/3, x+2/3, -z+7/6'
'x-y+1/3, -y+2/3, -z+7/6'
'-x+1/3, -x+y+2/3, -z+7/6'
'-x, -y, -z'
'y, -x+y, -z'
'x-y, x, -z'
'-y, -x, z-1/2'
'-x+y, y, z-1/2'
'x, x-y, z-1/2'
'-x+2/3, -y+1/3, -z+1/3'
'y+2/3, -x+y+1/3, -z+1/3'
'x-y+2/3, x+1/3, -z+1/3'
'-y+2/3, -x+1/3, z-1/6'
'-x+y+2/3, y+1/3, z-1/6'
'x+2/3, x-y+1/3, z-1/6'
'-x+1/3, -y+2/3, -z+2/3'
'y+1/3, -x+y+2/3, -z+2/3'
'x-y+1/3, x+2/3, -z+2/3'
'-y+1/3, -x+2/3, z+1/6'
'-x+y+1/3, y+2/3, z+1/6'
'x+1/3, x-y+2/3, z+1/6'

loop_
_atom_site_label
_atom_site_type_symbol
_atom_site_fract_x
_atom_site_fract_y
_atom_site_fract_z
_atom_site_U_iso_or_equiv
_atom_site_adp_type
_atom_site_occupancy
_atom_site_site_symmetry_order
_atom_site_calc_flag
_atom_site_refinement_flags_posn
_atom_site_refinement_flags_adp
_atom_site_refinement_flags_occupancy
_atom_site_disorder_assembly
_atom_site_disorder_group
Ru1 Ru 0.64092(2) 0.70522(2) 0.56063(2) 0.02202(12) Uani 1 1 d . . . . .
Cl2 Cl 0.39874(10) 0.52892(9) 0.49107(6) 0.0847(6) Uani 1 1 d . . . . .
Cl3 Cl 0.44354(13) 0.67387(12) 0.51246(6) 0.0964(7) Uani 1 1 d . . . . .
O3 O 0.56710(15) 0.73864(15) 0.57282(7) 0.0268(6) Uani 1 1 d . . . . .
Cl1 Cl 0.44655(18) 0.6535(2) 0.45177(6) 0.1340(13) Uani 1 1 d . . . . .
O4 O 0.61866(15) 0.76774(15) 0.61717(6) 0.0264(6) Uani 1 1 d . . . . .
O1 O 0.61220(17) 0.67786(17) 0.51393(7) 0.0328(6) Uani 1 1 d . . . . .
N1 N 0.71621(18) 0.67554(17) 0.54688(8) 0.0260(7) Uani 1 1 d . . . . .
O2 O 0.6581(2) 0.6550(2) 0.47352(8) 0.0452(8) Uani 1 1 d . . . . .
N2 N 0.76693(18) 0.69733(18) 0.59323(8) 0.0270(7) Uani 1 1 d . . . . .
C10 C 0.5731(2) 0.7653(2) 0.59798(9) 0.0233(7) Uani 1 1 d . . . . .
C11 C 0.5206(2) 0.7918(2) 0.60622(9) 0.0263(8) Uani 1 1 d . . . . .
C5 C 0.7673(2) 0.6750(2) 0.56530(10) 0.0286(8) Uani 1 1 d . . . . .
C12 C 0.4657(2) 0.7840(2) 0.58666(10) 0.0312(9) Uani 1 1 d . . . . .
H12 H 0.464005 0.765535 0.567597 0.037 Uiso 1 1 calc R U . . .
C16 C 0.5252(2) 0.8223(2) 0.63339(10) 0.0294(8) Uani 1 1 d . . . . .
H16 H 0.564098 0.829744 0.646275 0.035 Uiso 1 1 calc R U . . .
C4 C 0.8192(2) 0.6543(2) 0.55508(11) 0.0357(10) Uani 1 1 d . . . . .
C1 C 0.7159(2) 0.6584(2) 0.51898(10) 0.0315(9) Uani 1 1 d . . . . .
C14 C 0.4167(3) 0.8312(2) 0.62323(11) 0.0365(10) Uani 1 1 d . . . . .
H14 H 0.379820 0.842655 0.629440 0.044 Uiso 1 1 calc R U . . .
C9 C 0.6576(2) 0.6640(2) 0.49994(11) 0.0346(9) Uani 1 1 d . . . . .
C2 C 0.7649(2) 0.6369(2) 0.50755(11) 0.0348(10) Uani 1 1 d . . . . .
H2 H 0.762863 0.624172 0.487593 0.042 Uiso 1 1 calc R U . . .
C3 C 0.8155(3) 0.6348(2) 0.52562(12) 0.0407(11) Uani 1 1 d . . . . .
H3 H 0.848846 0.619878 0.518257 0.049 Uiso 1 1 calc R U . . .
C13 C 0.4132(2) 0.8037(2) 0.59547(11) 0.0361(10) Uani 1 1 d . . . . .
H13 H 0.375267 0.798131 0.582420 0.043 Uiso 1 1 calc R U . . .
C8 C 0.8187(2) 0.6999(3) 0.61121(11) 0.0365(10) Uani 1 1 d . . . . .
H8 H 0.819619 0.715309 0.630734 0.044 Uiso 1 1 calc R U . . .
C15 C 0.4735(3) 0.8421(3) 0.64193(10) 0.0352(9) Uani 1 1 d . . . . .
H15 H 0.477065 0.863193 0.660614 0.042 Uiso 1 1 calc R U . . .
C7 C 0.8723(3) 0.6807(3) 0.60247(13) 0.0457(12) Uani 1 1 d . . . . .
H7 H 0.908189 0.683523 0.616031 0.055 Uiso 1 1 calc R U . . .
C6 C 0.8727(3) 0.6583(3) 0.57498(13) 0.0450(12) Uani 1 1 d . . . . .
H6 H 0.908730 0.645439 0.569088 0.054 Uiso 1 1 calc R U . . .
C17 C 0.4577(4) 0.6252(3) 0.48489(16) 0.0620(16) Uani 1 1 d . . . . .
H17 H 0.510334 0.636000 0.486319 0.074 Uiso 1 1 calc R U . . .

loop_
_atom_site_aniso_label
_atom_site_aniso_U_11
_atom_site_aniso_U_22
_atom_site_aniso_U_33
_atom_site_aniso_U_23
_atom_site_aniso_U_13
_atom_site_aniso_U_12
Ru1 0.01456(16) 0.01359(16) 0.0371(2) -0.00220(11) -0.00228(11) 0.00643(12)
Cl2 0.0556(10) 0.0339(7) 0.1458(19) -0.0027(9) 0.0065(11) 0.0083(7)
Cl3 0.0820(14) 0.0685(12) 0.1304(19) -0.0330(12) 0.0023(13) 0.0312(11)
O3 0.0167(12) 0.0211(13) 0.0446(16) -0.0048(11) -0.0054(11) 0.0109(11)
Cl1 0.117(2) 0.137(2) 0.0962(17) 0.0428(17) -0.0248(15) 0.0240(18)
O4 0.0198(13) 0.0215(13) 0.0423(15) -0.0018(11) -0.0020(11) 0.0135(11)
O1 0.0285(15) 0.0253(14) 0.0449(17) -0.0027(12) -0.0045(13) 0.0136(13)
N1 0.0183(15) 0.0129(14) 0.0437(19) 0.0006(13) 0.0036(13) 0.0055(12)
O2 0.043(2) 0.0375(18) 0.049(2) -0.0117(15) -0.0043(15) 0.0149(16)
N2 0.0163(15) 0.0177(15) 0.047(2) 0.0042(14) 0.0002(13) 0.0084(12)
C10 0.0137(16) 0.0162(16) 0.040(2) 0.0005(14) -0.0011(14) 0.0076(13)
C11 0.0169(16) 0.0172(17) 0.046(2) 0.0021(15) 0.0016(15) 0.0092(14)
C5 0.0197(18) 0.0185(17) 0.049(2) 0.0052(16) 0.0085(16) 0.0107(15)
C12 0.0209(18) 0.0240(19) 0.051(3) -0.0013(17) -0.0022(17) 0.0130(16)
C16 0.0259(19) 0.0250(19) 0.043(2) 0.0044(16) 0.0024(16) 0.0169(16)
C4 0.023(2) 0.0225(19) 0.065(3) 0.0081(19) 0.0103(19) 0.0141(17)
C1 0.0246(19) 0.0129(17) 0.050(3) -0.0024(16) 0.0059(17) 0.0038(15)
C14 0.026(2) 0.029(2) 0.062(3) 0.0087(19) 0.010(2) 0.0197(18)
C9 0.031(2) 0.0184(18) 0.046(2) -0.0033(17) -0.0010(18) 0.0056(16)
C2 0.030(2) 0.0156(17) 0.053(3) -0.0014(17) 0.0105(19) 0.0072(16)
C3 0.034(2) 0.0201(19) 0.068(3) 0.004(2) 0.022(2) 0.0132(18)
C13 0.0198(19) 0.027(2) 0.064(3) 0.003(2) -0.0017(19) 0.0137(17)
C8 0.024(2) 0.035(2) 0.054(3) 0.0083(19) -0.0021(19) 0.0176(18)
C15 0.039(2) 0.032(2) 0.044(2) 0.0048(18) 0.0103(19) 0.025(2)
C7 0.031(2) 0.048(3) 0.068(3) 0.012(2) -0.004(2) 0.027(2)
C6 0.031(2) 0.042(3) 0.074(4) 0.011(2) 0.009(2) 0.027(2)
C17 0.047(3) 0.045(3) 0.086(5) -0.001(3) -0.008(3) 0.017(3)

loop_
_atom_type_symbol
_atom_type_description
_atom_type_scat_dispersion_real
_atom_type_scat_dispersion_imag
_atom_type_scat_source
C C 0.0033 0.0016 'International Tables Vol C Tables 4.2.6.8 and 6.1.1.4'
H H 0.0000 0.0000 'International Tables Vol C Tables 4.2.6.8 and 6.1.1.4'
Cl Cl 0.1484 0.1585 'International Tables Vol C Tables 4.2.6.8 and 6.1.1.4'
N N 0.0061 0.0033 'International Tables Vol C Tables 4.2.6.8 and 6.1.1.4'
O O 0.0106 0.0060 'International Tables Vol C Tables 4.2.6.8 and 6.1.1.4'
Ru Ru -1.2594 0.8363 'International Tables Vol C Tables 4.2.6.8 and 6.1.1.4'

loop_
_geom_angle_atom_site_label_1
_geom_angle_atom_site_label_2
_geom_angle_atom_site_label_3
_geom_angle
_geom_angle_site_symmetry_1
_geom_angle_site_symmetry_3
_geom_angle_publ_flag
O3 Ru1 Ru1 90.68(8) . 18_655 ?
O3 Ru1 O4 87.53(11) . 18_655 ?
O3 Ru1 O1 101.56(11) . . ?
O3 Ru1 N2 90.54(12) . 18_655 ?
O4 Ru1 Ru1 88.14(8) 18_655 18_655 ?
O4 Ru1 O1 89.93(11) 18_655 . ?
O1 Ru1 Ru1 167.52(8) . 18_655 ?
N1 Ru1 Ru1 90.87(10) . 18_655 ?
N1 Ru1 O3 177.23(13) . . ?
N1 Ru1 O4 90.23(12) . 18_655 ?
N1 Ru1 O1 76.80(13) . . ?
N1 Ru1 N2 91.75(13) . 18_655 ?
N2 Ru1 Ru1 90.10(10) 18_655 18_655 ?
N2 Ru1 O4 177.37(13) 18_655 18_655 ?
N2 Ru1 O1 92.21(13) 18_655 . ?
C10 O3 Ru1 118.3(2) . . ?
C10 O4 Ru1 118.7(3) . 18_655 ?
C9 O1 Ru1 114.0(3) . . ?
C5 N1 Ru1 121.6(3) . . ?
C1 N1 Ru1 118.5(3) . . ?
C1 N1 C5 119.9(4) . . ?
C5 N2 Ru1 120.8(3) . 18_655 ?
C8 N2 Ru1 122.1(3) . 18_655 ?
C8 N2 C5 117.1(4) . . ?
O3 C10 O4 124.0(3) . . ?
O3 C10 C11 117.7(3) . . ?
O4 C10 C11 118.2(4) . . ?
C12 C11 C10 119.7(4) . . ?
C16 C11 C10 120.2(4) . . ?
C16 C11 C12 120.1(4) . . ?
N1 C5 N2 116.5(3) . . ?
N1 C5 C4 120.4(4) . . ?
N2 C5 C4 123.0(4) . . ?
C11 C12 H12 120.4 . . ?
C11 C12 C13 119.2(4) . . ?
C13 C12 H12 120.4 . . ?
C11 C16 H16 119.8 . . ?
C15 C16 C11 120.5(4) . . ?
C15 C16 H16 119.8 . . ?
C3 C4 C5 117.6(4) . . ?
C3 C4 C6 124.9(4) . . ?
C6 C4 C5 117.4(5) . . ?
N1 C1 C9 115.2(4) . . ?
N1 C1 C2 122.7(4) . . ?
C2 C1 C9 122.1(4) . . ?
C13 C14 H14 119.9 . . ?
C15 C14 H14 119.9 . . ?
C15 C14 C13 120.3(4) . . ?
O1 C9 C1 114.9(4) . . ?
O2 C9 O1 126.2(5) . . ?
O2 C9 C1 118.9(4) . . ?
C1 C2 H2 120.8 . . ?
C3 C2 C1 118.5(4) . . ?
C3 C2 H2 120.8 . . ?
C4 C3 H3 119.5 . . ?
C2 C3 C4 120.9(4) . . ?
C2 C3 H3 119.5 . . ?
C12 C13 H13 120.0 . . ?
C14 C13 C12 120.0(4) . . ?
C14 C13 H13 120.0 . . ?
N2 C8 H8 118.6 . . ?
N2 C8 C7 122.9(5) . . ?
C7 C8 H8 118.6 . . ?
C16 C15 C14 119.9(4) . . ?
C16 C15 H15 120.1 . . ?
C14 C15 H15 120.1 . . ?
C8 C7 H7 119.8 . . ?
C6 C7 C8 120.3(5) . . ?
C6 C7 H7 119.8 . . ?
C4 C6 H6 120.3 . . ?
C7 C6 C4 119.3(4) . . ?
C7 C6 H6 120.3 . . ?
Cl2 C17 H17 107.7 . . ?
Cl3 C17 Cl2 108.5(4) . . ?
Cl3 C17 H17 107.7 . . ?
Cl1 C17 Cl2 113.6(4) . . ?
Cl1 C17 Cl3 111.3(4) . . ?
Cl1 C17 H17 107.7 . . ?

loop_
_geom_bond_atom_site_label_1
_geom_bond_atom_site_label_2
_geom_bond_distance
_geom_bond_site_symmetry_2
_geom_bond_publ_flag
Ru1 Ru1 2.2834(6) 18_655 ?
Ru1 O3 2.049(3) . ?
Ru1 O4 2.085(3) 18_655 ?
Ru1 O1 2.225(3) . ?
Ru1 N1 2.044(3) . ?
Ru1 N2 2.073(3) 18_655 ?
Cl2 C17 1.766(7) . ?
Cl3 C17 1.735(7) . ?
O3 C10 1.262(5) . ?
Cl1 C17 1.690(7) . ?
O4 C10 1.276(5) . ?
O1 C9 1.286(6) . ?
N1 C5 1.360(5) . ?
N1 C1 1.331(6) . ?
O2 C9 1.230(6) . ?
N2 C5 1.367(6) . ?
N2 C8 1.336(5) . ?
C10 C11 1.492(5) . ?
C11 C12 1.395(6) . ?
C11 C16 1.382(6) . ?
C5 C4 1.424(5) . ?
C12 H12 0.9500 . ?
C12 C13 1.400(6) . ?
C16 H16 0.9500 . ?
C16 C15 1.381(6) . ?
C4 C3 1.405(7) . ?
C4 C6 1.408(7) . ?
C1 C9 1.543(7) . ?
C1 C2 1.400(6) . ?
C14 H14 0.9500 . ?
C14 C13 1.386(7) . ?
C14 C15 1.384(7) . ?
C2 H2 0.9500 . ?
C2 C3 1.355(7) . ?
C3 H3 0.9500 . ?
C13 H13 0.9500 . ?
C8 H8 0.9500 . ?
C8 C7 1.413(7) . ?
C15 H15 0.9500 . ?
C7 H7 0.9500 . ?
C7 C6 1.348(8) . ?
C6 H6 0.9500 . ?
C17 H17 1.0000 . ?

loop_
_geom_torsion_atom_site_label_1
_geom_torsion_atom_site_label_2
_geom_torsion_atom_site_label_3
_geom_torsion_atom_site_label_4
_geom_torsion
_geom_torsion_site_symmetry_1
_geom_torsion_site_symmetry_2
_geom_torsion_site_symmetry_3
_geom_torsion_site_symmetry_4
_geom_torsion_publ_flag
Ru1 O3 C10 O4 -5.5(5) . . . . ?
Ru1 O3 C10 C11 178.0(2) . . . . ?
Ru1 O4 C10 O3 3.5(5) 18_655 . . . ?
Ru1 O4 C10 C11 180.0(2) 18_655 . . . ?
Ru1 O1 C9 O2 -172.1(4) . . . . ?
Ru1 O1 C9 C1 8.0(4) . . . . ?
Ru1 N1 C5 N2 -1.8(5) . . . . ?
Ru1 N1 C5 C4 -179.8(3) . . . . ?
Ru1 N1 C1 C9 0.6(5) . . . . ?
Ru1 N1 C1 C2 -179.6(3) . . . . ?
Ru1 N2 C5 N1 -0.6(5) 18_655 . . . ?
Ru1 N2 C5 C4 177.4(3) 18_655 . . . ?
Ru1 N2 C8 C7 -176.8(4) 18_655 . . . ?
O3 C10 C11 C12 2.2(5) . . . . ?
O3 C10 C11 C16 -179.2(4) . . . . ?
O4 C10 C11 C12 -174.5(4) . . . . ?
O4 C10 C11 C16 4.1(5) . . . . ?
N1 C5 C4 C3 0.0(6) . . . . ?
N1 C5 C4 C6 177.1(4) . . . . ?
N1 C1 C9 O1 -6.1(5) . . . . ?
N1 C1 C9 O2 174.0(4) . . . . ?
N1 C1 C2 C3 -1.0(6) . . . . ?
N2 C5 C4 C3 -177.9(4) . . . . ?
N2 C5 C4 C6 -0.8(6) . . . . ?
N2 C8 C7 C6 -0.2(8) . . . . ?
C10 C11 C12 C13 175.1(4) . . . . ?
C10 C11 C16 C15 -175.5(4) . . . . ?
C11 C12 C13 C14 0.6(6) . . . . ?
C11 C16 C15 C14 0.1(7) . . . . ?
C5 N1 C1 C9 -177.6(3) . . . . ?
C5 N1 C1 C2 2.2(6) . . . . ?
C5 N2 C8 C7 -0.1(6) . . . . ?
C5 C4 C3 C2 1.1(6) . . . . ?
C5 C4 C6 C7 0.5(7) . . . . ?
C12 C11 C16 C15 3.1(6) . . . . ?
C16 C11 C12 C13 -3.4(6) . . . . ?
C1 N1 C5 N2 176.4(3) . . . . ?
C1 N1 C5 C4 -1.6(6) . . . . ?
C1 C2 C3 C4 -0.6(6) . . . . ?
C9 C1 C2 C3 178.7(4) . . . . ?
C2 C1 C9 O1 174.1(4) . . . . ?
C2 C1 C9 O2 -5.8(6) . . . . ?
C3 C4 C6 C7 177.3(5) . . . . ?
C13 C14 C15 C16 -2.9(7) . . . . ?
C8 N2 C5 N1 -177.4(4) . . . . ?
C8 N2 C5 C4 0.6(6) . . . . ?
C8 C7 C6 C4 0.0(8) . . . . ?
C15 C14 C13 C12 2.5(7) . . . . ?
C6 C4 C3 C2 -175.7(4) . . . . ?

loop_
_smtbx_masks_void_nr
_smtbx_masks_void_average_x
_smtbx_masks_void_average_y
_smtbx_masks_void_average_z
_smtbx_masks_void_volume
_smtbx_masks_void_count_electrons
_smtbx_masks_void_content
1 0.000 0.000 0.000 40.0 0.0 ?
2 0.000 0.000 0.111 7.3 0.3 ?
3 0.000 0.000 0.389 7.3 0.0 ?
4 0.000 0.000 0.500 40.0 0.0 ?
5 0.000 0.000 0.611 7.3 0.7 ?
6 0.000 0.000 0.889 7.3 0.4 ?
7 0.000 0.167 0.250 25.9 5.8 ?
8 0.061 0.333 0.083 18.8 2.6 ?
9 -0.061 0.273 0.417 18.8 2.6 ?
10 0.000 0.394 0.750 18.8 2.6 ?
11 0.000 0.606 0.250 18.8 1.8 ?
12 0.061 0.727 0.583 18.8 1.8 ?
13 -0.061 0.667 0.917 18.8 1.8 ?
14 0.000 0.833 0.750 25.9 5.0 ?
15 0.167 0.167 0.750 25.9 5.0 ?
16 0.167 0.500 0.917 25.9 5.8 ?
17 0.167 0.667 0.417 25.9 5.0 ?
18 0.167 1.000 0.250 25.9 5.8 ?
19 0.273 0.333 0.583 18.8 1.8 ?
20 0.273 0.939 0.083 18.8 2.6 ?
21 0.333 0.667 0.167 40.0 0.0 ?
22 0.333 0.667 0.667 40.0 0.0 ?
23 0.333 0.061 0.417 18.8 2.6 ?
24 0.333 0.273 0.917 18.8 1.8 ?
25 0.333 0.500 0.417 25.9 5.0 ?
26 0.333 0.833 0.917 25.9 5.7 ?
27 0.333 0.667 0.056 7.3 0.0 ?
28 0.333 0.667 0.278 7.3 0.7 ?
29 0.333 0.667 0.556 7.3 0.4 ?
30 0.333 0.667 0.778 7.3 0.3 ?
31 0.394 0.394 0.250 18.8 1.8 ?
32 0.394 0.000 0.750 18.8 2.6 ?
33 0.500 0.167 0.583 25.9 5.7 ?
34 0.500 0.333 0.083 25.9 5.0 ?
35 0.500 0.667 0.917 25.9 5.7 ?
36 0.500 0.833 0.417 25.9 5.0 ?
37 0.606 0.606 0.750 18.8 2.6 ?
38 0.606 0.000 0.250 18.8 1.8 ?
39 0.667 0.333 0.833 40.0 0.0 ?
40 0.667 0.333 0.333 40.0 0.0 ?
41 0.667 0.167 0.083 25.9 4.9 ?
42 0.667 0.500 0.583 25.9 5.7 ?
43 0.667 0.727 0.083 18.8 2.6 ?
44 0.667 0.939 0.583 18.8 1.8 ?
45 0.667 0.333 0.222 7.3 0.4 ?
46 0.667 0.333 0.444 7.3 0.3 ?
47 0.667 0.333 0.722 7.3 0.0 ?
48 0.667 0.333 0.944 7.3 0.7 ?
49 0.727 0.061 0.917 18.8 1.8 ?
50 0.727 0.667 0.417 18.8 2.6 ?
51 0.833 0.333 0.583 25.9 5.7 ?
52 0.833 0.500 0.083 25.9 4.9 ?
53 0.833 0.833 0.250 25.9 5.7 ?
54 0.833 1.000 0.750 25.9 4.9 ?
